data_4038275
loop_
_publ_author_name
'Kazim, Muhammad'
'Siegler, Maxime A.'
'Lectka, Thomas'

_publ_section_title
;
 Close Amide NH&#x00B7;&#x00B7;&#x00B7;F Hydrogen Bonding Interactions in
 1,8-Disubstituted Naphthalenes.
;
_journal_name_full 'The Journal of organic chemistry'
_journal_paper_doi 10.1021/acs.joc.0c00553
_journal_year 2020
_chemical_formula_moiety 'C17 H11 F N2 O3'
_chemical_formula_sum 'C17 H11 F N2 O3'
_chemical_formula_weight 310.28
_space_group_crystal_system monoclinic
_space_group_IT_number 14
_space_group_name_Hall '-P 2ybc'
_space_group_name_H-M_alt 'P 1 21/c 1'
_atom_sites_solution_hydrogens mixed
_atom_sites_solution_primary direct
_atom_sites_solution_secondary difmap
_audit_creation_method SHELXL-2018/3
_cell_angle_alpha 90
_cell_angle_beta 106.662(4)
_cell_angle_gamma 90
_cell_formula_units_Z 4
_cell_length_a 12.8867(5)
_cell_length_b 4.97269(15)
_cell_length_c 21.7966(8)
_cell_measurement_reflns_used 9641
_cell_measurement_temperature 110(2)
_cell_measurement_theta_max 27.6730
_cell_measurement_theta_min 3.2950
_cell_volume 1338.11(9)
_computing_cell_refinement 'CrysAlisPro 1.171.39.29c (Rigaku OD, 2017)'
_computing_data_collection 'CrysAlisPro 1.171.39.29c (Rigaku OD, 2017)'
_computing_data_reduction 'CrysAlisPro 1.171.39.29c (Rigaku OD, 2017)'
_computing_molecular_graphics 'SHELXTL v6.10 (Sheldrick, 2008)'
_computing_publication_material 'SHELXTL v6.10 (Sheldrick, 2008)'
_computing_structure_refinement 'SHELXL-2018/3 (Sheldrick, 2018)'
_computing_structure_solution 'SHELXS-2018/3 (Sheldrick, 2018)'
_diffrn_ambient_temperature 110(2)
_diffrn_measured_fraction_theta_full 0.998
_diffrn_measured_fraction_theta_max 0.998
_diffrn_measurement_device_type 'SuperNova, Dual, Cu at zero, Atlas'
_diffrn_measurement_method '\w scans'
_diffrn_radiation_monochromator mirror
_diffrn_radiation_source 'SuperNova (Mo) X-ray Source'
_diffrn_radiation_type MoK\a
_diffrn_radiation_wavelength 0.71073
_diffrn_reflns_av_R_equivalents 0.0274
_diffrn_reflns_av_unetI/netI 0.0169
_diffrn_reflns_Laue_measured_fraction_full 0.998
_diffrn_reflns_Laue_measured_fraction_max 0.998
_diffrn_reflns_limit_h_max 16
_diffrn_reflns_limit_h_min -16
_diffrn_reflns_limit_k_max 6
_diffrn_reflns_limit_k_min -6
_diffrn_reflns_limit_l_max 28
_diffrn_reflns_limit_l_min -28
_diffrn_reflns_number 19575
_diffrn_reflns_point_group_measured_fraction_full 0.998
_diffrn_reflns_point_group_measured_fraction_max 0.998
_diffrn_reflns_theta_full 25.242
_diffrn_reflns_theta_max 27.495
_diffrn_reflns_theta_min 2.164
_exptl_absorpt_coefficient_mu 0.117
_exptl_absorpt_correction_T_max 1.000
_exptl_absorpt_correction_T_min 0.368
_exptl_absorpt_correction_type gaussian
_exptl_absorpt_process_details
;
CrysAlisPro 1.171.39.29c (Rigaku Oxford Diffraction, 2017)
Numerical absorption correction based on gaussian integration over
			a multifaceted crystal model
Empirical absorption correction using spherical harmonics,
 implemented in SCALE3 ABSPACK scaling algorithm.
;
_exptl_crystal_colour yellow-orange
_exptl_crystal_density_diffrn 1.540
_exptl_crystal_description block
_exptl_crystal_F_000 640
_exptl_crystal_size_max 0.53
_exptl_crystal_size_mid 0.37
_exptl_crystal_size_min 0.27
_refine_diff_density_max 0.374
_refine_diff_density_min -0.252
_refine_diff_density_rms 0.045
_refine_ls_extinction_method none
_refine_ls_goodness_of_fit_ref 1.072
_refine_ls_hydrogen_treatment mixed
_refine_ls_matrix_type full
_refine_ls_number_parameters 211
_refine_ls_number_reflns 3075
_refine_ls_number_restraints 0
_refine_ls_restrained_S_all 1.072
_refine_ls_R_factor_all 0.0398
_refine_ls_R_factor_gt 0.0361
_refine_ls_shift/su_max 0.000
_refine_ls_shift/su_mean 0.000
_refine_ls_structure_factor_coef Fsqd
_refine_ls_weighting_details 'w=1/[\s^2^(Fo^2^)+(0.0472P)^2^+0.6975P] where P=(Fo^2^+2Fc^2^)/3'
_refine_ls_weighting_scheme calc
_refine_ls_wR_factor_gt 0.0988
_refine_ls_wR_factor_ref 0.1022
_reflns_Friedel_coverage 0.000
_reflns_number_gt 2786
_reflns_number_total 3075
_reflns_threshold_expression 'I > 2\s(I)'
_cod_data_source_file jo0c00553_si_002.cif
_cod_data_source_block xs2324a
_cod_original_sg_symbol_H-M 'P 21/c'
_cod_database_code 4038275
_shelx_shelxl_version_number 2018/3
_shelx_space_group_comment
;
The symmetry employed for this shelxl refinement is uniquely defined
by the following loop, which should always be used as a source of
symmetry information in preference to the above space-group names.
They are only intended as comments.
;
_oxdiff_exptl_absorpt_empirical_full_min 0.713
_oxdiff_exptl_absorpt_empirical_full_max 1.348
_oxdiff_exptl_absorpt_empirical_details
;
Empirical correction (ABSPACK) includes:
- Absorption correction using spherical harmonics
- Frame scaling
;

loop_
_space_group_symop_operation_xyz
'x, y, z'
'-x, y+1/2, -z+1/2'
'-x, -y, -z'
'x, -y-1/2, z-1/2'

loop_
_atom_site_label
_atom_site_type_symbol
_atom_site_fract_x
_atom_site_fract_y
_atom_site_fract_z
_atom_site_U_iso_or_equiv
_atom_site_adp_type
_atom_site_occupancy
_atom_site_site_symmetry_order
_atom_site_calc_flag
_atom_site_refinement_flags_posn
_atom_site_refinement_flags_adp
_atom_site_refinement_flags_occupancy
_atom_site_disorder_assembly
_atom_site_disorder_group
C1 C 0.84074(9) 1.1238(2) 0.27023(5) 0.0166(2) Uani 1 1 d . . . . .
C2 C 0.79056(10) 1.3377(2) 0.29080(6) 0.0188(2) Uani 1 1 d . . . . .
H2 H 0.827709 1.441035 0.327116 0.023 Uiso 1 1 calc R U . . .
C3 C 0.68464(10) 1.3965(2) 0.25687(6) 0.0185(2) Uani 1 1 d . . . . .
H3 H 0.648529 1.542971 0.269861 0.022 Uiso 1 1 calc R U . . .
C4 C 0.63038(9) 1.2428(2) 0.20379(6) 0.0160(2) Uani 1 1 d . . . . .
C5 C 0.68377(10) 1.0305(2) 0.18390(6) 0.0184(2) Uani 1 1 d . . . . .
H5 H 0.647225 0.927208 0.147442 0.022 Uiso 1 1 calc R U . . .
C6 C 0.79025(10) 0.9697(3) 0.21729(6) 0.0188(2) Uani 1 1 d . . . . .
H6 H 0.827402 0.825919 0.204068 0.023 Uiso 1 1 calc R U . . .
C7 C 0.51727(10) 1.3288(2) 0.16810(6) 0.0167(2) Uani 1 1 d . . . . .
C8 C 0.34565(9) 1.1652(2) 0.09388(6) 0.0162(2) Uani 1 1 d . . . . .
C9 C 0.27713(10) 1.3488(2) 0.10899(6) 0.0185(2) Uani 1 1 d . . . . .
H9 H 0.302969 1.460846 0.145499 0.022 Uiso 1 1 calc R U . . .
C10 C 0.16878(10) 1.3725(3) 0.07080(6) 0.0209(3) Uani 1 1 d . . . . .
H10 H 0.122739 1.502605 0.081388 0.025 Uiso 1 1 calc R U . . .
C11 C 0.12946(10) 1.2105(3) 0.01886(6) 0.0204(3) Uani 1 1 d . . . . .
H11 H 0.055726 1.225501 -0.005637 0.025 Uiso 1 1 calc R U . . .
C12 C 0.19721(10) 1.0199(2) 0.00096(6) 0.0180(2) Uani 1 1 d . . . . .
C13 C 0.15656(10) 0.8545(3) -0.05367(6) 0.0214(3) Uani 1 1 d . . . . .
H13 H 0.082728 0.869513 -0.077976 0.026 Uiso 1 1 calc R U . . .
C14 C 0.22197(11) 0.6740(3) -0.07188(6) 0.0229(3) Uani 1 1 d . . . . .
H14 H 0.193115 0.561447 -0.107965 0.027 Uiso 1 1 calc R U . . .
C15 C 0.33206(11) 0.6547(3) -0.03718(6) 0.0223(3) Uani 1 1 d . . . . .
H15 H 0.378271 0.531981 -0.050092 0.027 Uiso 1 1 calc R U . . .
C16 C 0.37158(10) 0.8137(3) 0.01503(6) 0.0188(3) Uani 1 1 d . . . . .
C17 C 0.30827(9) 0.9988(2) 0.03832(5) 0.0159(2) Uani 1 1 d . . . . .
N1 N 0.95268(8) 1.0570(2) 0.30646(5) 0.0195(2) Uani 1 1 d . . . . .
N2 N 0.45312(8) 1.1324(2) 0.13411(5) 0.0166(2) Uani 1 1 d . . . . .
H2N H 0.4781(12) 0.968(3) 0.1394(7) 0.020 Uiso 1 1 d . U . . .
O1 O 0.99217(8) 0.8497(2) 0.29291(5) 0.0280(2) Uani 1 1 d . . . . .
O2 O 1.00088(8) 1.2109(2) 0.34914(5) 0.0274(2) Uani 1 1 d . . . . .
O3 O 0.48918(7) 1.56340(18) 0.17061(5) 0.0246(2) Uani 1 1 d . . . . .
F1 F 0.47925(6) 0.79382(17) 0.04583(4) 0.0253(2) Uani 1 1 d . . . . .

loop_
_atom_site_aniso_label
_atom_site_aniso_U_11
_atom_site_aniso_U_22
_atom_site_aniso_U_33
_atom_site_aniso_U_23
_atom_site_aniso_U_13
_atom_site_aniso_U_12
C1 0.0146(5) 0.0181(6) 0.0170(5) 0.0035(4) 0.0044(4) -0.0009(4)
C2 0.0199(6) 0.0177(6) 0.0175(5) -0.0013(4) 0.0033(4) -0.0024(5)
C3 0.0194(6) 0.0155(5) 0.0205(6) -0.0012(4) 0.0057(5) 0.0008(4)
C4 0.0162(5) 0.0144(5) 0.0173(5) 0.0023(4) 0.0046(4) -0.0015(4)
C5 0.0174(6) 0.0180(6) 0.0187(5) -0.0022(5) 0.0037(4) -0.0014(4)
C6 0.0171(6) 0.0188(6) 0.0207(6) -0.0024(5) 0.0058(4) 0.0014(5)
C7 0.0170(6) 0.0153(6) 0.0177(5) 0.0015(4) 0.0046(4) 0.0002(4)
C8 0.0151(5) 0.0148(5) 0.0177(5) 0.0040(4) 0.0031(4) 0.0008(4)
C9 0.0195(6) 0.0166(6) 0.0195(6) 0.0021(4) 0.0057(5) 0.0021(5)
C10 0.0194(6) 0.0199(6) 0.0245(6) 0.0046(5) 0.0083(5) 0.0065(5)
C11 0.0140(5) 0.0229(6) 0.0230(6) 0.0065(5) 0.0031(4) 0.0028(5)
C12 0.0168(6) 0.0173(6) 0.0190(5) 0.0057(4) 0.0041(4) 0.0003(4)
C13 0.0177(6) 0.0234(6) 0.0204(6) 0.0039(5) 0.0012(5) -0.0018(5)
C14 0.0254(6) 0.0219(6) 0.0191(6) -0.0010(5) 0.0026(5) -0.0032(5)
C15 0.0249(6) 0.0204(6) 0.0217(6) -0.0012(5) 0.0068(5) 0.0029(5)
C16 0.0161(6) 0.0194(6) 0.0195(6) 0.0026(5) 0.0030(4) 0.0023(5)
C17 0.0161(5) 0.0137(5) 0.0178(5) 0.0039(4) 0.0045(4) 0.0004(4)
N1 0.0168(5) 0.0227(5) 0.0183(5) 0.0023(4) 0.0040(4) -0.0007(4)
N2 0.0150(5) 0.0131(5) 0.0198(5) 0.0005(4) 0.0019(4) 0.0024(4)
O1 0.0223(5) 0.0307(5) 0.0282(5) -0.0028(4) 0.0027(4) 0.0092(4)
O2 0.0207(5) 0.0299(5) 0.0262(5) -0.0051(4) -0.0022(4) -0.0024(4)
O3 0.0216(5) 0.0136(4) 0.0345(5) 0.0000(4) 0.0015(4) 0.0017(3)
F1 0.0166(4) 0.0312(4) 0.0251(4) -0.0056(3) 0.0013(3) 0.0078(3)

loop_
_atom_type_symbol
_atom_type_description
_atom_type_scat_dispersion_real
_atom_type_scat_dispersion_imag
_atom_type_scat_source
C C 0.0033 0.0016 'International Tables Vol C Tables 4.2.6.8 and 6.1.1.4'
H H 0.0000 0.0000 'International Tables Vol C Tables 4.2.6.8 and 6.1.1.4'
N N 0.0061 0.0033 'International Tables Vol C Tables 4.2.6.8 and 6.1.1.4'
O O 0.0106 0.0060 'International Tables Vol C Tables 4.2.6.8 and 6.1.1.4'
F F 0.0171 0.0103 'International Tables Vol C Tables 4.2.6.8 and 6.1.1.4'

loop_
_geom_angle_atom_site_label_1
_geom_angle_atom_site_label_2
_geom_angle_atom_site_label_3
_geom_angle
_geom_angle_site_symmetry_1
_geom_angle_site_symmetry_3
_geom_angle_publ_flag
C6 C1 C2 122.98(11) . . ?
C6 C1 N1 118.52(11) . . ?
C2 C1 N1 118.50(10) . . ?
C1 C2 C3 118.03(11) . . ?
C1 C2 H2 121.0 . . ?
C3 C2 H2 121.0 . . ?
C2 C3 C4 120.66(11) . . ?
C2 C3 H3 119.7 . . ?
C4 C3 H3 119.7 . . ?
C5 C4 C3 119.83(11) . . ?
C5 C4 C7 123.05(11) . . ?
C3 C4 C7 117.01(11) . . ?
C6 C5 C4 120.18(11) . . ?
C6 C5 H5 119.9 . . ?
C4 C5 H5 119.9 . . ?
C1 C6 C5 118.30(11) . . ?
C1 C6 H6 120.8 . . ?
C5 C6 H6 120.8 . . ?
O3 C7 N2 124.61(11) . . ?
O3 C7 C4 120.10(11) . . ?
N2 C7 C4 115.29(10) . . ?
C9 C8 N2 120.54(11) . . ?
C9 C8 C17 120.22(11) . . ?
N2 C8 C17 119.21(10) . . ?
C8 C9 C10 120.62(11) . . ?
C8 C9 H9 119.7 . . ?
C10 C9 H9 119.7 . . ?
C11 C10 C9 120.67(11) . . ?
C11 C10 H10 119.7 . . ?
C9 C10 H10 119.7 . . ?
C10 C11 C12 120.80(11) . . ?
C10 C11 H11 119.6 . . ?
C12 C11 H11 119.6 . . ?
C11 C12 C13 120.70(11) . . ?
C11 C12 C17 119.11(11) . . ?
C13 C12 C17 120.18(11) . . ?
C14 C13 C12 121.00(11) . . ?
C14 C13 H13 119.5 . . ?
C12 C13 H13 119.5 . . ?
C13 C14 C15 119.99(12) . . ?
C13 C14 H14 120.0 . . ?
C15 C14 H14 120.0 . . ?
C16 C15 C14 119.24(12) . . ?
C16 C15 H15 120.4 . . ?
C14 C15 H15 120.4 . . ?
C15 C16 F1 117.06(11) . . ?
C15 C16 C17 124.18(11) . . ?
F1 C16 C17 118.76(10) . . ?
C16 C17 C8 126.15(11) . . ?
C16 C17 C12 115.34(11) . . ?
C8 C17 C12 118.51(11) . . ?
O1 N1 O2 123.63(11) . . ?
O1 N1 C1 118.24(10) . . ?
O2 N1 C1 118.13(10) . . ?
C7 N2 C8 126.10(10) . . ?
C7 N2 H2N 117.3(10) . . ?
C8 N2 H2N 116.5(10) . . ?

loop_
_geom_bond_atom_site_label_1
_geom_bond_atom_site_label_2
_geom_bond_distance
_geom_bond_site_symmetry_2
_geom_bond_publ_flag
C1 C6 1.3827(17) . ?
C1 C2 1.3844(17) . ?
C1 N1 1.4702(15) . ?
C2 C3 1.3845(17) . ?
C2 H2 0.9500 . ?
C3 C4 1.3957(17) . ?
C3 H3 0.9500 . ?
C4 C5 1.3954(17) . ?
C4 C7 1.5040(16) . ?
C5 C6 1.3897(16) . ?
C5 H5 0.9500 . ?
C6 H6 0.9500 . ?
C7 O3 1.2275(15) . ?
C7 N2 1.3544(15) . ?
C8 C9 1.3743(17) . ?
C8 N2 1.4203(15) . ?
C8 C17 1.4314(17) . ?
C9 C10 1.4106(17) . ?
C9 H9 0.9500 . ?
C10 C11 1.3633(18) . ?
C10 H10 0.9500 . ?
C11 C12 1.4169(18) . ?
C11 H11 0.9500 . ?
C12 C13 1.4182(17) . ?
C12 C17 1.4331(16) . ?
C13 C14 1.3658(19) . ?
C13 H13 0.9500 . ?
C14 C15 1.4066(18) . ?
C14 H14 0.9500 . ?
C15 C16 1.3592(18) . ?
C15 H15 0.9500 . ?
C16 F1 1.3607(13) . ?
C16 C17 1.4168(17) . ?
N1 O1 1.2225(14) . ?
N1 O2 1.2272(14) . ?
N2 H2N 0.876(17) . ?

loop_
_geom_hbond_atom_site_label_D
_geom_hbond_atom_site_label_H
_geom_hbond_atom_site_label_A
_geom_hbond_distance_DH
_geom_hbond_distance_HA
_geom_hbond_distance_DA
_geom_hbond_angle_DHA
_geom_hbond_site_symmetry_A
_geom_hbond_publ_flag
N2 H2N O3 0.876(17) 2.114(17) 2.9398(14) 156.9(14) 1_545 yes
N2 H2N F1 0.876(17) 2.218(15) 2.6501(13) 110.1(12) . yes

loop_
_geom_torsion_atom_site_label_1
_geom_torsion_atom_site_label_2
_geom_torsion_atom_site_label_3
_geom_torsion_atom_site_label_4
_geom_torsion
_geom_torsion_site_symmetry_1
_geom_torsion_site_symmetry_2
_geom_torsion_site_symmetry_3
_geom_torsion_site_symmetry_4
_geom_torsion_publ_flag
C6 C1 C2 C3 0.68(18) . . . . ?
N1 C1 C2 C3 -179.10(10) . . . . ?
C1 C2 C3 C4 0.37(18) . . . . ?
C2 C3 C4 C5 -1.11(18) . . . . ?
C2 C3 C4 C7 -177.35(11) . . . . ?
C3 C4 C5 C6 0.82(18) . . . . ?
C7 C4 C5 C6 176.82(11) . . . . ?
C2 C1 C6 C5 -0.97(19) . . . . ?
N1 C1 C6 C5 178.82(10) . . . . ?
C4 C5 C6 C1 0.20(18) . . . . ?
C5 C4 C7 O3 -151.54(12) . . . . ?
C3 C4 C7 O3 24.57(17) . . . . ?
C5 C4 C7 N2 27.81(16) . . . . ?
C3 C4 C7 N2 -156.08(11) . . . . ?
N2 C8 C9 C10 -176.88(11) . . . . ?
C17 C8 C9 C10 1.18(18) . . . . ?
C8 C9 C10 C11 1.17(19) . . . . ?
C9 C10 C11 C12 -1.79(19) . . . . ?
C10 C11 C12 C13 -179.01(12) . . . . ?
C10 C11 C12 C17 0.07(18) . . . . ?
C11 C12 C13 C14 178.76(12) . . . . ?
C17 C12 C13 C14 -0.31(18) . . . . ?
C12 C13 C14 C15 -1.57(19) . . . . ?
C13 C14 C15 C16 1.2(2) . . . . ?
C14 C15 C16 F1 -178.00(11) . . . . ?
C14 C15 C16 C17 1.1(2) . . . . ?
C15 C16 C17 C8 178.35(12) . . . . ?
F1 C16 C17 C8 -2.55(18) . . . . ?
C15 C16 C17 C12 -2.84(18) . . . . ?
F1 C16 C17 C12 176.25(10) . . . . ?
C9 C8 C17 C16 175.95(12) . . . . ?
N2 C8 C17 C16 -5.96(18) . . . . ?
C9 C8 C17 C12 -2.83(17) . . . . ?
N2 C8 C17 C12 175.26(10) . . . . ?
C11 C12 C17 C16 -176.70(11) . . . . ?
C13 C12 C17 C16 2.39(17) . . . . ?
C11 C12 C17 C8 2.20(17) . . . . ?
C13 C12 C17 C8 -178.71(11) . . . . ?
C6 C1 N1 O1 -8.38(16) . . . . ?
C2 C1 N1 O1 171.42(11) . . . . ?
C6 C1 N1 O2 172.44(11) . . . . ?
C2 C1 N1 O2 -7.76(16) . . . . ?
O3 C7 N2 C8 2.9(2) . . . . ?
C4 C7 N2 C8 -176.39(10) . . . . ?
C9 C8 N2 C7 -34.15(18) . . . . ?
C17 C8 N2 C7 147.77(12) . . . . ?
